data_7112950
loop_
_publ_author_name
'Wang, Zhi-Long'
'Fang, Wei-Hui'
'Yang, Guo-Yu'

_publ_section_title
;
 The first three-fold interpenetrated framework with two different
 four-connected uniform nets of 6(6) dia and new chiral 8(6) mdf networks.
;
_journal_issue 43
_journal_name_full 'Chemical communications (Cambridge, England)'
_journal_page_first 8216
_journal_page_last 8218
_journal_paper_doi 10.1039/c0cc02131h
_journal_volume 46
_journal_year 2010
_chemical_formula_sum 'C60 H40 Cu1.25 Dy1.25 N5 O10'
_chemical_formula_weight 1273.52
_chemical_name_systematic
;
?
;
_space_group_IT_number 82
_symmetry_cell_setting tetragonal
_symmetry_space_group_name_Hall 'I -4'
_symmetry_space_group_name_H-M 'I -4'
_atom_sites_solution_hydrogens geom
_atom_sites_solution_primary direct
_atom_sites_solution_secondary difmap
_audit_creation_method SHELXL-97
_cell_angle_alpha 90.00
_cell_angle_beta 90.00
_cell_angle_gamma 90.00
_cell_formula_units_Z 8
_cell_length_a 25.481(8)
_cell_length_b 25.481(8)
_cell_length_c 16.043(6)
_cell_measurement_reflns_used 6215
_cell_measurement_temperature 293(2)
_cell_measurement_theta_max 27.46
_cell_measurement_theta_min 2.19
_cell_volume 10416(6)
_computing_cell_refinement 'CrystalClear (Rigaku Corp., 2000)'
_computing_data_collection 'CrystalClear (Rigaku Corp., 2000)'
_computing_data_reduction 'CrystalClear (Rigaku Corp., 2000)'
_computing_molecular_graphics SHELXTL
_computing_publication_material SHELXTL
_computing_structure_refinement 'SHELXL-97 (Sheldrick, 1997)'
_computing_structure_solution 'SHELXS-97 (Sheldrick, 1990)'
_diffrn_ambient_temperature 293(2)
_diffrn_measured_fraction_theta_full 0.922
_diffrn_measured_fraction_theta_max 0.922
_diffrn_measurement_device_type 'Mercury CCD'
_diffrn_measurement_method dtprofit.ref
_diffrn_radiation_monochromator graphite
_diffrn_radiation_source 'fine-focus sealed tube'
_diffrn_radiation_type MoK\a
_diffrn_radiation_wavelength 0.71073
_diffrn_reflns_av_R_equivalents 0.0874
_diffrn_reflns_av_sigmaI/netI 0.1050
_diffrn_reflns_limit_h_max 33
_diffrn_reflns_limit_h_min -30
_diffrn_reflns_limit_k_max 33
_diffrn_reflns_limit_k_min -33
_diffrn_reflns_limit_l_max 20
_diffrn_reflns_limit_l_min -14
_diffrn_reflns_number 34443
_diffrn_reflns_theta_full 27.46
_diffrn_reflns_theta_max 27.46
_diffrn_reflns_theta_min 2.19
_diffrn_standards_decay_% none
_diffrn_standards_interval_count none
_diffrn_standards_interval_time none
_diffrn_standards_number none
_exptl_absorpt_coefficient_mu 2.351
_exptl_absorpt_correction_T_max 1.0000
_exptl_absorpt_correction_T_min 0.3438
_exptl_absorpt_correction_type multi-scan
_exptl_absorpt_process_details 'SADABS (Sheldrick, 1996)'
_exptl_crystal_colour red
_exptl_crystal_density_diffrn 1.624
_exptl_crystal_density_method 'not measured'
_exptl_crystal_description prism
_exptl_crystal_F_000 5070
_exptl_crystal_size_max 0.20
_exptl_crystal_size_mid 0.10
_exptl_crystal_size_min 0.10
_refine_diff_density_max 1.170
_refine_diff_density_min -1.210
_refine_diff_density_rms 0.082
_refine_ls_abs_structure_details 'Flack H D (1983), Acta Cryst. A39, 876-881'
_refine_ls_abs_structure_Flack -0.015(10)
_refine_ls_extinction_method none
_refine_ls_goodness_of_fit_ref 1.020
_refine_ls_hydrogen_treatment constr
_refine_ls_matrix_type full
_refine_ls_number_parameters 698
_refine_ls_number_reflns 10855
_refine_ls_number_restraints 18
_refine_ls_restrained_S_all 1.038
_refine_ls_R_factor_all 0.0512
_refine_ls_R_factor_gt 0.0477
_refine_ls_shift/su_max 0.095
_refine_ls_shift/su_mean 0.005
_refine_ls_structure_factor_coef Fsqd
_refine_ls_weighting_details 'calc w=1/[\s^2^(Fo^2^)+(0.0260P)^2^+10.0000P] where P=(Fo^2^+2Fc^2^)/3'
_refine_ls_weighting_scheme calc
_refine_ls_wR_factor_gt 0.1091
_refine_ls_wR_factor_ref 0.1125
_reflns_number_gt 10158
_reflns_number_total 10855
_reflns_threshold_expression >2sigma(I)
_cod_data_source_file c0cc02131h.txt
_cod_data_source_block 1
_cod_depositor_comments
;
The following automatic conversions were performed:

'_exptl_absorpt_correction_type' value 'Multi-scan' changed to
'multi-scan' according to
/usr/data/users/saulius/automatic-downloads/retrospective/RSC/lib/dictionaries/cif_core.dic
dictionary named 'cif_core.dic' version 2.4.2 from 2011-04-26.

Automatic conversion script
Id: cif_fix_values 2281 2013-09-26 08:29:07Z andrius 
;
_cod_original_sg_symbol_H-M I-4
_cod_database_code 7112950

loop_
_symmetry_equiv_pos_as_xyz
'x, y, z'
'-x, -y, z'
'y, -x, -z'
'-y, x, -z'
'x+1/2, y+1/2, z+1/2'
'-x+1/2, -y+1/2, z+1/2'
'y+1/2, -x+1/2, -z+1/2'
'-y+1/2, x+1/2, -z+1/2'

loop_
_atom_site_label
_atom_site_type_symbol
_atom_site_fract_x
_atom_site_fract_y
_atom_site_fract_z
_atom_site_U_iso_or_equiv
_atom_site_adp_type
_atom_site_occupancy
_atom_site_symmetry_multiplicity
_atom_site_calc_flag
_atom_site_refinement_flags
Dy1 Dy 0.591470(8) 0.706906(8) 1.747798(15) 0.03079(8) Uani 1 1 d .
Dy2 Dy 1.0000 0.5000 1.7500 0.03592(11) Uani 1 4 d S
Cu1 Cu 0.79826(2) 0.61103(3) 0.99833(4) 0.03808(17) Uani 1 1 d .
Cu2 Cu 0.5000 0.5000 1.5000 0.0571(4) Uani 1 4 d S
C1 C 0.6425(2) 0.6857(3) 1.6023(3) 0.0436(14) Uani 1 1 d .
C2 C 0.6680(2) 0.6785(3) 1.5180(3) 0.0512(15) Uani 1 1 d .
C3 C 0.7210(2) 0.6732(3) 1.5087(4) 0.0570(17) Uani 1 1 d .
H3A H 0.7426 0.6748 1.5553 0.068 Uiso 1 1 calc R
C4 C 0.7431(2) 0.6654(3) 1.4304(4) 0.0549(17) Uani 1 1 d .
H4A H 0.7794 0.6635 1.4250 0.066 Uiso 1 1 calc R
C5 C 0.6358(3) 0.6732(4) 1.4470(4) 0.071(2) Uani 1 1 d .
H5A H 0.5996 0.6756 1.4521 0.085 Uiso 1 1 calc R
C6 C 0.6576(2) 0.6648(4) 1.3717(4) 0.067(2) Uani 1 1 d .
H6A H 0.6356 0.6619 1.3255 0.080 Uiso 1 1 calc R
C7 C 0.7115(2) 0.6603(2) 1.3600(4) 0.0418(13) Uani 1 1 d .
C8 C 0.7328(2) 0.6499(2) 1.2767(3) 0.0343(11) Uani 1 1 d .
C9 C 0.77903(18) 0.67387(18) 1.2464(4) 0.0398(10) Uani 1 1 d .
H9A H 0.7984 0.6959 1.2809 0.048 Uiso 1 1 calc R
C10 C 0.7956(2) 0.6647(2) 1.1654(3) 0.0377(12) Uani 1 1 d .
H10A H 0.8260 0.6812 1.1470 0.045 Uiso 1 1 calc R
C11 C 0.7079(2) 0.6159(3) 1.2224(3) 0.0498(15) Uani 1 1 d .
H11A H 0.6777 0.5982 1.2389 0.060 Uiso 1 1 calc R
C12 C 0.7283(2) 0.6083(3) 1.1433(4) 0.0506(15) Uani 1 1 d .
H12A H 0.7116 0.5839 1.1094 0.061 Uiso 1 1 calc R
C13 C 0.6295(2) 0.7453(2) 1.8958(3) 0.0347(11) Uani 1 1 d .
C14 C 0.63847(19) 0.76044(19) 1.9851(3) 0.0330(10) Uani 1 1 d .
C15 C 0.6133(2) 0.8045(2) 2.0158(3) 0.0410(12) Uani 1 1 d .
H15A H 0.5915 0.8238 1.9808 0.049 Uiso 1 1 calc R
C16 C 0.6200(3) 0.8201(2) 2.0970(4) 0.0459(14) Uani 1 1 d .
H16A H 0.6034 0.8503 2.1160 0.055 Uiso 1 1 calc R
C17 C 0.6691(2) 0.7308(2) 2.0367(3) 0.0440(14) Uani 1 1 d .
H17A H 0.6850 0.7004 2.0169 0.053 Uiso 1 1 calc R
C18 C 0.6764(2) 0.7464(2) 2.1198(3) 0.0458(14) Uani 1 1 d .
H18A H 0.6981 0.7266 2.1542 0.055 Uiso 1 1 calc R
C19 C 0.6517(2) 0.7910(2) 2.1518(3) 0.0401(13) Uani 1 1 d .
C20 C 0.66044(19) 0.8075(2) 2.2394(4) 0.0387(12) Uani 1 1 d .
C21 C 0.6219(2) 0.8305(3) 2.2861(3) 0.0497(15) Uani 1 1 d .
H21A H 0.5884 0.8346 2.2639 0.060 Uiso 1 1 calc R
C22 C 0.6325(2) 0.8479(3) 2.3670(4) 0.0498(15) Uani 1 1 d .
H22A H 0.6054 0.8631 2.3975 0.060 Uiso 1 1 calc R
C23 C 0.7092(2) 0.8020(2) 2.2763(3) 0.0467(14) Uani 1 1 d .
H23A H 0.7366 0.7867 2.2468 0.056 Uiso 1 1 calc R
C24 C 0.7172(2) 0.8193(2) 2.3578(4) 0.0461(14) Uani 1 1 d .
H24A H 0.7498 0.8136 2.3822 0.055 Uiso 1 1 calc R
C25 C 0.5353(2) 0.7872(2) 1.6794(3) 0.0340(11) Uani 1 1 d .
C26 C 0.5037(2) 0.8329(2) 1.6521(3) 0.0330(11) Uani 1 1 d .
C27 C 0.4504(2) 0.8342(2) 1.6687(4) 0.0407(12) Uani 1 1 d .
H27A H 0.4346 0.8058 1.6951 0.049 Uiso 1 1 calc R
C28 C 0.4201(2) 0.8776(2) 1.6462(4) 0.0431(13) Uani 1 1 d .
H28A H 0.3845 0.8786 1.6590 0.052 Uiso 1 1 calc R
C29 C 0.5267(3) 0.8749(2) 1.6108(4) 0.0456(14) Uani 1 1 d .
H29A H 0.5623 0.8744 1.5983 0.055 Uiso 1 1 calc R
C30 C 0.4965(2) 0.9172(2) 1.5886(4) 0.0440(13) Uani 1 1 d .
H30A H 0.5124 0.9454 1.5619 0.053 Uiso 1 1 calc R
C31 C 0.4434(2) 0.9192(2) 1.6047(3) 0.0343(11) Uani 1 1 d .
C32 C 0.4114(2) 0.9652(2) 1.5797(3) 0.0324(10) Uani 1 1 d .
C33 C 0.3774(3) 0.9877(3) 1.6342(4) 0.0502(16) Uani 1 1 d .
H33A H 0.3736 0.9744 1.6879 0.060 Uiso 1 1 calc R
C34 C 0.3481(3) 1.0314(3) 1.6081(3) 0.0546(18) Uani 1 1 d .
H34A H 0.3255 1.0470 1.6464 0.066 Uiso 1 1 calc R
C35 C 0.4145(2) 0.9863(2) 1.4996(3) 0.0378(11) Uani 1 1 d .
H35A H 0.4374 0.9719 1.4606 0.045 Uiso 1 1 calc R
C36 C 0.3837(2) 1.0281(2) 1.4786(3) 0.0371(11) Uani 1 1 d .
H36A H 0.3857 1.0408 1.4243 0.044 Uiso 1 1 calc R
C37 C 0.5262(2) 0.6321(2) 1.8135(4) 0.0488(15) Uani 1 1 d .
C38 C 0.4802(3) 0.5971(2) 1.8340(4) 0.0551(17) Uani 1 1 d .
C39 C 0.4626(4) 0.5605(4) 1.7815(6) 0.115(4) Uani 1 1 d U
H39A H 0.4784 0.5570 1.7295 0.138 Uiso 1 1 calc R
C40 C 0.4211(4) 0.5273(4) 1.8026(6) 0.121(4) Uani 1 1 d U
H40A H 0.4120 0.4998 1.7673 0.145 Uiso 1 1 calc R
C41 C 0.4530(3) 0.6051(3) 1.9070(4) 0.0546(16) Uani 1 1 d .
H41A H 0.4637 0.6312 1.9437 0.066 Uiso 1 1 calc R
C42 C 0.4098(2) 0.5742(2) 1.9260(4) 0.0473(14) Uani 1 1 d .
H42A H 0.3913 0.5804 1.9749 0.057 Uiso 1 1 calc R
C43 C 0.3941(3) 0.5348(3) 1.8742(4) 0.0550(17) Uani 1 1 d .
C44 C 0.3484(2) 0.5013(2) 1.8956(4) 0.0444(14) Uani 1 1 d .
C45 C 0.3491(3) 0.4474(3) 1.8832(4) 0.0544(18) Uani 1 1 d .
H45A H 0.3779 0.4315 1.8578 0.065 Uiso 1 1 calc R
C46 C 0.3072(2) 0.4176(2) 1.9088(4) 0.0474(14) Uani 1 1 d .
H46A H 0.3087 0.3816 1.8999 0.057 Uiso 1 1 calc R
C47 C 0.3033(2) 0.5217(2) 1.9317(4) 0.0518(15) Uani 1 1 d .
H47A H 0.3002 0.5577 1.9395 0.062 Uiso 1 1 calc R
C48 C 0.2630(3) 0.4890(2) 1.9561(4) 0.0522(15) Uani 1 1 d .
H48A H 0.2336 0.5038 1.9811 0.063 Uiso 1 1 calc R
C49 C 0.8981(2) 0.5185(2) 1.6992(4) 0.0446(14) Uani 1 1 d .
C50 C 0.8439(2) 0.5260(2) 1.6712(4) 0.0443(13) Uani 1 1 d .
C51 C 0.8308(3) 0.5267(4) 1.5885(4) 0.082(3) Uani 1 1 d .
H51A H 0.8572 0.5239 1.5488 0.099 Uiso 1 1 calc R
C52 C 0.7794(3) 0.5315(4) 1.5622(4) 0.088(3) Uani 1 1 d .
H52A H 0.7721 0.5338 1.5055 0.106 Uiso 1 1 calc R
C53 C 0.8027(3) 0.5312(4) 1.7281(4) 0.077(3) Uani 1 1 d .
H53A H 0.8096 0.5331 1.7849 0.093 Uiso 1 1 calc R
C54 C 0.7521(3) 0.5334(4) 1.6998(4) 0.079(3) Uani 1 1 d .
H54A H 0.7250 0.5353 1.7386 0.095 Uiso 1 1 calc R
C55 C 0.7397(3) 0.5330(3) 1.6174(4) 0.0522(16) Uani 1 1 d .
C56 C 0.6841(3) 0.5309(3) 1.5874(4) 0.0568(17) Uani 1 1 d .
C57 C 0.6698(3) 0.5109(4) 1.5121(5) 0.087(3) Uani 1 1 d .
H57A H 0.6954 0.5012 1.4738 0.105 Uiso 1 1 calc R
C58 C 0.6171(3) 0.5050(4) 1.4921(5) 0.082(2) Uani 1 1 d .
H58A H 0.6090 0.4909 1.4402 0.099 Uiso 1 1 calc R
C59 C 0.6443(3) 0.5505(4) 1.6340(5) 0.069(2) Uani 1 1 d .
H59A H 0.6518 0.5682 1.6832 0.083 Uiso 1 1 calc R
C60 C 0.5915(3) 0.5444(3) 1.6089(4) 0.069(2) Uani 1 1 d .
H60A H 0.5654 0.5598 1.6414 0.083 Uiso 1 1 calc R
O1 O 0.59324(16) 0.68199(19) 1.6068(2) 0.0521(11) Uani 1 1 d .
O2 O 0.66931(17) 0.6955(2) 1.6659(3) 0.0605(14) Uani 1 1 d .
O3 O 0.65028(18) 0.70378(18) 1.8666(2) 0.0530(12) Uani 1 1 d .
O4 O 0.6009(2) 0.77267(18) 1.8513(3) 0.0598(13) Uani 1 1 d .
O5 O 0.58512(14) 0.78862(16) 1.6734(3) 0.0430(10) Uani 1 1 d .
O6 O 0.51254(14) 0.74811(16) 1.7125(2) 0.0473(10) Uani 1 1 d .
O7 O 0.5344(2) 0.6720(2) 1.8552(3) 0.0647(14) Uani 1 1 d .
O8 O 0.5545(2) 0.62151(17) 1.7505(4) 0.0888(18) Uani 1 1 d U
O9 O 0.90901(19) 0.5181(2) 1.7763(2) 0.0655(14) Uani 1 1 d .
O10 O 0.93453(16) 0.5118(2) 1.6459(3) 0.0537(11) Uani 1 1 d .
N1 N 0.76978(17) 0.63292(17) 1.1119(3) 0.0358(10) Uani 1 1 d .
N2 N 0.67994(18) 0.84384(18) 2.4028(3) 0.0392(10) Uani 1 1 d .
N3 N 0.35075(17) 1.05209(18) 1.5314(3) 0.0366(9) Uani 1 1 d .
N4 N 0.26422(18) 0.43720(18) 1.9456(3) 0.0388(10) Uani 1 1 d .
N5 N 0.57725(19) 0.5180(2) 1.5416(3) 0.0519(13) Uani 1 1 d .

loop_
_atom_site_aniso_label
_atom_site_aniso_U_11
_atom_site_aniso_U_22
_atom_site_aniso_U_33
_atom_site_aniso_U_23
_atom_site_aniso_U_13
_atom_site_aniso_U_12
Dy1 0.03246(12) 0.03336(12) 0.02654(13) 0.00083(12) -0.00158(14) -0.00209(7)
Dy2 0.03855(14) 0.03855(14) 0.0307(2) 0.000 0.000 0.000
Cu1 0.0395(3) 0.0455(3) 0.0293(4) 0.0080(3) 0.0039(3) 0.0005(3)
Cu2 0.0434(5) 0.0434(5) 0.0845(12) 0.000 0.000 0.000
C1 0.040(3) 0.051(3) 0.040(3) -0.015(3) -0.002(2) 0.005(3)
C2 0.046(3) 0.069(4) 0.039(3) -0.019(3) -0.004(3) 0.003(3)
C3 0.047(3) 0.082(5) 0.042(3) -0.020(3) -0.005(3) 0.000(3)
C4 0.041(3) 0.082(5) 0.041(3) -0.016(3) 0.000(3) 0.003(3)
C5 0.036(3) 0.135(7) 0.043(3) -0.021(4) 0.002(3) 0.008(4)
C6 0.034(3) 0.126(7) 0.041(3) -0.023(4) -0.006(3) 0.007(4)
C7 0.038(3) 0.046(3) 0.041(3) -0.010(3) -0.002(2) 0.002(3)
C8 0.035(2) 0.035(2) 0.033(3) -0.001(2) -0.003(2) 0.005(2)
C9 0.034(2) 0.040(2) 0.045(3) -0.006(3) -0.010(3) -0.0008(19)
C10 0.027(2) 0.042(3) 0.044(3) -0.003(2) 0.003(2) -0.006(2)
C11 0.050(3) 0.060(4) 0.039(3) -0.010(3) 0.011(3) -0.020(3)
C12 0.044(3) 0.060(4) 0.048(3) -0.019(3) 0.003(3) -0.017(3)
C13 0.036(3) 0.035(3) 0.033(3) 0.001(2) 0.001(2) 0.000(2)
C14 0.034(2) 0.033(2) 0.032(2) -0.002(2) 0.000(2) 0.001(2)
C15 0.052(3) 0.039(3) 0.033(3) -0.003(2) -0.010(2) 0.015(2)
C16 0.058(4) 0.033(3) 0.046(3) -0.008(3) -0.009(3) 0.016(3)
C17 0.044(3) 0.047(3) 0.040(3) -0.014(3) -0.011(2) 0.021(3)
C18 0.054(3) 0.044(3) 0.039(3) -0.009(3) -0.015(3) 0.019(3)
C19 0.046(3) 0.043(3) 0.031(3) -0.011(2) -0.009(2) 0.010(3)
C20 0.037(2) 0.042(2) 0.037(3) -0.015(3) -0.006(3) 0.004(2)
C21 0.037(3) 0.070(4) 0.042(3) -0.017(3) 0.000(2) 0.013(3)
C22 0.036(3) 0.062(4) 0.051(3) -0.021(3) -0.002(3) 0.005(3)
C23 0.040(3) 0.050(3) 0.050(3) -0.017(3) -0.003(2) 0.009(2)
C24 0.039(3) 0.048(3) 0.051(3) -0.018(3) -0.009(3) 0.007(3)
C25 0.034(3) 0.034(3) 0.034(3) 0.004(2) -0.003(2) -0.004(2)
C26 0.035(3) 0.031(2) 0.032(2) -0.002(2) -0.002(2) 0.000(2)
C27 0.034(3) 0.040(3) 0.049(3) 0.008(3) 0.003(2) 0.000(2)
C28 0.029(2) 0.046(3) 0.054(3) 0.012(3) 0.007(2) 0.001(2)
C29 0.039(3) 0.039(3) 0.058(4) 0.007(3) 0.008(3) -0.006(3)
C30 0.038(3) 0.033(3) 0.061(3) 0.008(3) 0.011(3) -0.004(2)
C31 0.034(3) 0.035(3) 0.035(3) 0.000(2) 0.005(2) 0.003(2)
C32 0.034(3) 0.030(2) 0.033(2) -0.003(2) -0.004(2) -0.002(2)
C33 0.062(4) 0.053(4) 0.036(3) 0.014(3) 0.011(3) 0.021(3)
C34 0.061(4) 0.071(4) 0.031(3) 0.009(3) 0.015(3) 0.024(4)
C35 0.035(2) 0.043(3) 0.036(3) -0.001(2) 0.007(2) -0.001(2)
C36 0.033(2) 0.053(3) 0.025(2) 0.002(2) 0.002(2) 0.000(2)
C37 0.041(3) 0.038(3) 0.067(4) 0.004(3) 0.012(3) 0.002(3)
C38 0.051(4) 0.040(3) 0.074(4) -0.010(3) 0.025(3) -0.007(3)
C39 0.125(6) 0.101(6) 0.120(6) -0.065(5) 0.077(5) -0.071(5)
C40 0.129(7) 0.119(7) 0.114(6) -0.067(5) 0.067(5) -0.076(6)
C41 0.063(4) 0.045(3) 0.055(4) -0.005(3) 0.003(3) -0.016(3)
C42 0.047(3) 0.055(4) 0.040(3) -0.009(3) 0.013(3) -0.012(3)
C43 0.053(4) 0.049(4) 0.063(4) -0.014(3) 0.023(3) -0.019(3)
C44 0.048(3) 0.037(3) 0.048(3) -0.012(3) 0.013(3) -0.009(3)
C45 0.060(4) 0.041(3) 0.062(4) -0.015(3) 0.026(3) -0.011(3)
C46 0.054(4) 0.042(3) 0.046(3) -0.012(3) 0.015(3) -0.010(3)
C47 0.048(3) 0.035(3) 0.073(4) -0.002(3) 0.017(3) -0.004(3)
C48 0.050(3) 0.035(3) 0.071(4) -0.004(3) 0.003(3) 0.006(3)
C49 0.043(3) 0.041(3) 0.050(3) 0.002(3) 0.002(3) -0.002(3)
C50 0.038(3) 0.055(3) 0.040(3) 0.004(3) 0.000(2) 0.000(3)
C51 0.043(4) 0.163(9) 0.041(3) 0.001(5) 0.007(3) -0.003(5)
C52 0.043(4) 0.176(10) 0.046(4) 0.013(5) -0.001(3) 0.019(5)
C53 0.042(3) 0.147(8) 0.043(4) -0.021(4) 0.000(3) 0.014(4)
C54 0.048(4) 0.144(9) 0.046(4) -0.007(5) 0.002(3) 0.003(5)
C55 0.046(3) 0.058(4) 0.053(4) -0.010(3) -0.006(3) 0.012(3)
C56 0.046(4) 0.069(4) 0.056(4) -0.024(3) -0.005(3) 0.008(3)
C57 0.054(4) 0.136(8) 0.072(5) -0.026(5) 0.006(4) 0.001(5)
C58 0.046(4) 0.122(7) 0.079(5) -0.022(5) -0.012(4) 0.000(4)
C59 0.059(5) 0.089(6) 0.059(4) -0.011(4) -0.018(4) -0.010(4)
C60 0.052(4) 0.089(6) 0.067(4) -0.015(4) -0.003(3) 0.005(4)
O1 0.044(2) 0.073(3) 0.039(2) -0.019(2) 0.0020(19) -0.004(2)
O2 0.045(2) 0.100(4) 0.036(2) -0.029(2) -0.0021(19) 0.009(3)
O3 0.058(3) 0.059(3) 0.043(2) -0.020(2) -0.011(2) 0.025(2)
O4 0.095(4) 0.045(2) 0.039(2) -0.0027(19) -0.012(2) 0.020(3)
O5 0.0264(18) 0.046(2) 0.057(2) 0.0175(19) 0.0009(18) -0.0014(16)
O6 0.0295(18) 0.047(2) 0.066(3) 0.020(2) 0.0014(17) -0.0023(17)
O7 0.078(4) 0.073(3) 0.043(2) -0.003(2) 0.011(2) -0.034(3)
O8 0.091(3) 0.052(2) 0.123(4) -0.033(3) 0.069(4) -0.024(2)
O9 0.049(3) 0.110(4) 0.038(2) -0.006(2) 0.0014(19) 0.018(3)
O10 0.039(2) 0.081(3) 0.041(2) 0.009(2) 0.0018(19) 0.003(2)
N1 0.036(2) 0.035(2) 0.036(2) 0.0010(19) 0.0094(19) -0.0004(19)
N2 0.037(2) 0.044(3) 0.036(2) -0.010(2) -0.004(2) -0.002(2)
N3 0.036(2) 0.040(2) 0.034(2) -0.0018(19) -0.0019(18) 0.0030(19)
N4 0.039(2) 0.038(2) 0.039(2) 0.003(2) 0.003(2) -0.006(2)
N5 0.040(3) 0.053(3) 0.062(3) -0.015(3) -0.013(2) 0.016(2)

loop_
_atom_type_symbol
_atom_type_description
_atom_type_scat_dispersion_real
_atom_type_scat_dispersion_imag
_atom_type_scat_source
C C 0.0033 0.0016 'International Tables Vol C Tables 4.2.6.8 and 6.1.1.4'
H H 0.0000 0.0000 'International Tables Vol C Tables 4.2.6.8 and 6.1.1.4'
N N 0.0061 0.0033 'International Tables Vol C Tables 4.2.6.8 and 6.1.1.4'
O O 0.0106 0.0060 'International Tables Vol C Tables 4.2.6.8 and 6.1.1.4'
Cu Cu 0.3201 1.2651 'International Tables Vol C Tables 4.2.6.8 and 6.1.1.4'
Dy Dy -0.1892 4.4098 'International Tables Vol C Tables 4.2.6.8 and 6.1.1.4'

loop_
_geom_angle_atom_site_label_1
_geom_angle_atom_site_label_2
_geom_angle_atom_site_label_3
_geom_angle
_geom_angle_site_symmetry_1
_geom_angle_site_symmetry_3
O6 Dy1 O1 84.54(14) . .
O6 Dy1 O8 94.31(17) . .
O1 Dy1 O8 77.1(2) . .
O6 Dy1 O4 86.54(16) . .
O1 Dy1 O4 149.66(17) . .
O8 Dy1 O4 132.54(19) . .
O6 Dy1 O2 129.29(15) . .
O1 Dy1 O2 54.81(14) . .
O8 Dy1 O2 103.15(18) . .
O4 Dy1 O2 112.66(16) . .
O6 Dy1 O5 55.48(12) . .
O1 Dy1 O5 75.97(16) . .
O8 Dy1 O5 141.0(2) . .
O4 Dy1 O5 75.08(16) . .
O2 Dy1 O5 83.58(17) . .
O6 Dy1 O7 79.67(16) . .
O1 Dy1 O7 126.63(16) . .
O8 Dy1 O7 53.99(17) . .
O4 Dy1 O7 79.78(18) . .
O2 Dy1 O7 147.4(2) . .
O5 Dy1 O7 129.04(16) . .
O6 Dy1 O3 137.42(14) . .
O1 Dy1 O3 137.35(14) . .
O8 Dy1 O3 101.6(2) . .
O4 Dy1 O3 53.87(15) . .
O2 Dy1 O3 85.15(16) . .
O5 Dy1 O3 117.37(14) . .
O7 Dy1 O3 78.48(17) . .
O6 Dy1 C1 106.95(16) . .
O1 Dy1 C1 27.48(15) . .
O8 Dy1 C1 91.31(18) . .
O4 Dy1 C1 133.74(19) . .
O2 Dy1 C1 27.38(15) . .
O5 Dy1 C1 77.21(18) . .
O7 Dy1 C1 145.29(18) . .
O3 Dy1 C1 111.83(16) . .
O6 Dy1 C25 27.69(13) . .
O1 Dy1 C25 79.95(15) . .
O8 Dy1 C25 119.18(19) . .
O4 Dy1 C25 78.75(15) . .
O2 Dy1 C25 107.71(17) . .
O5 Dy1 C25 27.83(13) . .
O7 Dy1 C25 104.27(17) . .
O3 Dy1 C25 131.67(15) . .
C1 Dy1 C25 93.10(17) . .
O6 Dy1 C37 83.30(16) . .
O1 Dy1 C37 101.19(19) . .
O8 Dy1 C37 27.62(17) . .
O4 Dy1 C37 106.48(19) . .
O2 Dy1 C37 128.99(19) . .
O5 Dy1 C37 138.76(16) . .
O7 Dy1 C37 26.77(16) . .
O3 Dy1 C37 92.86(19) . .
C1 Dy1 C37 118.75(19) . .
C25 Dy1 C37 110.98(18) . .
O6 Dy1 C13 110.67(15) . .
O1 Dy1 C13 157.28(16) . .
O8 Dy1 C13 116.8(2) . .
O4 Dy1 C13 26.69(15) . .
O2 Dy1 C13 103.04(15) . .
O5 Dy1 C13 98.32(15) . .
O7 Dy1 C13 74.18(15) . .
O3 Dy1 C13 27.62(14) . .
C1 Dy1 C13 130.06(17) . .
C25 Dy1 C13 105.43(16) . .
C37 Dy1 C13 97.41(19) . .
O10 Dy2 O10 119.52(12) 7_568 .
O10 Dy2 O10 90.8(2) 7_568 8_648
O10 Dy2 O10 119.52(12) . 8_648
O10 Dy2 O10 119.52(12) 7_568 2_765
O10 Dy2 O10 90.8(2) . 2_765
O10 Dy2 O10 119.52(12) 8_648 2_765
O10 Dy2 O9 54.71(14) 7_568 7_568
O10 Dy2 O9 83.66(17) . 7_568
O10 Dy2 O9 145.53(14) 8_648 7_568
O10 Dy2 O9 82.17(17) 2_765 7_568
O10 Dy2 O9 82.17(17) 7_568 .
O10 Dy2 O9 54.71(14) . .
O10 Dy2 O9 83.66(18) 8_648 .
O10 Dy2 O9 145.53(14) 2_765 .
O9 Dy2 O9 91.77(3) 7_568 .
O10 Dy2 O9 145.53(14) 7_568 8_648
O10 Dy2 O9 82.17(17) . 8_648
O10 Dy2 O9 54.71(14) 8_648 8_648
O10 Dy2 O9 83.66(17) 2_765 8_648
O9 Dy2 O9 159.75(19) 7_568 8_648
O9 Dy2 O9 91.77(3) . 8_648
O10 Dy2 O9 83.66(18) 7_568 2_765
O10 Dy2 O9 145.53(14) . 2_765
O10 Dy2 O9 82.17(17) 8_648 2_765
O10 Dy2 O9 54.71(14) 2_765 2_765
O9 Dy2 O9 91.77(3) 7_568 2_765
O9 Dy2 O9 159.75(19) . 2_765
O9 Dy2 O9 91.77(3) 8_648 2_765
O10 Dy2 C49 27.41(15) 7_568 7_568
O10 Dy2 C49 102.00(18) . 7_568
O10 Dy2 C49 118.25(17) 8_648 7_568
O10 Dy2 C49 101.92(18) 2_765 7_568
O9 Dy2 C49 27.31(14) 7_568 7_568
O9 Dy2 C49 86.1(2) . 7_568
O9 Dy2 C49 172.89(18) 8_648 7_568
O9 Dy2 C49 88.0(2) 2_765 7_568
O10 Dy2 C49 101.92(17) 7_568 .
O10 Dy2 C49 27.41(15) . .
O10 Dy2 C49 102.00(18) 8_648 .
O10 Dy2 C49 118.25(17) 2_765 .
O9 Dy2 C49 88.0(2) 7_568 .
O9 Dy2 C49 27.31(14) . .
O9 Dy2 C49 86.1(2) 8_648 .
O9 Dy2 C49 172.89(17) 2_765 .
C49 Dy2 C49 95.00(7) 7_568 .
O10 Dy2 C49 118.25(17) 7_568 8_648
O10 Dy2 C49 101.92(18) . 8_648
O10 Dy2 C49 27.41(15) 8_648 8_648
O10 Dy2 C49 102.00(18) 2_765 8_648
O9 Dy2 C49 172.89(18) 7_568 8_648
O9 Dy2 C49 88.0(2) . 8_648
O9 Dy2 C49 27.31(14) 8_648 8_648
O9 Dy2 C49 86.1(2) 2_765 8_648
C49 Dy2 C49 145.7(3) 7_568 8_648
C49 Dy2 C49 95.00(7) . 8_648
O10 Dy2 C49 102.00(18) 7_568 2_765
O10 Dy2 C49 118.25(17) . 2_765
O10 Dy2 C49 101.92(17) 8_648 2_765
O10 Dy2 C49 27.41(15) 2_765 2_765
O9 Dy2 C49 86.1(2) 7_568 2_765
O9 Dy2 C49 172.89(17) . 2_765
O9 Dy2 C49 88.0(2) 8_648 2_765
O9 Dy2 C49 27.31(14) 2_765 2_765
C49 Dy2 C49 95.00(7) 7_568 2_765
C49 Dy2 C49 145.7(3) . 2_765
C49 Dy2 C49 95.00(7) 8_648 2_765
N2 Cu1 N1 128.9(2) 6_663 .
N2 Cu1 N3 115.68(18) 6_663 5_544
N1 Cu1 N3 101.44(17) . 5_544
N2 Cu1 N4 103.29(18) 6_663 2_664
N1 Cu1 N4 103.94(18) . 2_664
N3 Cu1 N4 99.30(18) 5_544 2_664
N5 Cu2 N5 95.65(9) 4_658 2_665
N5 Cu2 N5 95.65(9) 4_658 .
N5 Cu2 N5 143.4(3) 2_665 .
N5 Cu2 N5 143.4(3) 4_658 3_568
N5 Cu2 N5 95.65(9) 2_665 3_568
N5 Cu2 N5 95.65(9) . 3_568
O2 C1 O1 120.8(5) . .
O2 C1 C2 121.2(5) . .
O1 C1 C2 118.1(5) . .
O2 C1 Dy1 61.5(3) . .
O1 C1 Dy1 59.4(3) . .
C2 C1 Dy1 174.4(5) . .
C3 C2 C5 118.5(5) . .
C3 C2 C1 122.4(5) . .
C5 C2 C1 119.0(5) . .
C2 C3 C4 120.9(6) . .
C2 C3 H3A 119.6 . .
C4 C3 H3A 119.6 . .
C3 C4 C7 120.8(6) . .
C3 C4 H4A 119.6 . .
C7 C4 H4A 119.6 . .
C6 C5 C2 120.1(6) . .
C6 C5 H5A 119.9 . .
C2 C5 H5A 119.9 . .
C5 C6 C7 122.7(6) . .
C5 C6 H6A 118.7 . .
C7 C6 H6A 118.7 . .
C4 C7 C6 116.9(5) . .
C4 C7 C8 122.9(5) . .
C6 C7 C8 120.1(5) . .
C11 C8 C9 115.9(5) . .
C11 C8 C7 121.2(5) . .
C9 C8 C7 122.9(5) . .
C10 C9 C8 120.2(5) . .
C10 C9 H9A 119.9 . .
C8 C9 H9A 119.9 . .
N1 C10 C9 123.3(5) . .
N1 C10 H10A 118.3 . .
C9 C10 H10A 118.3 . .
C8 C11 C12 119.5(5) . .
C8 C11 H11A 120.3 . .
C12 C11 H11A 120.3 . .
N1 C12 C11 125.5(5) . .
N1 C12 H12A 117.2 . .
C11 C12 H12A 117.2 . .
O4 C13 O3 120.1(5) . .
O4 C13 C14 119.7(5) . .
O3 C13 C14 120.1(5) . .
O4 C13 Dy1 59.6(3) . .
O3 C13 Dy1 62.1(3) . .
C14 C13 Dy1 166.2(4) . .
C17 C14 C15 119.9(5) . .
C17 C14 C13 121.6(5) . .
C15 C14 C13 118.5(5) . .
C16 C15 C14 121.0(5) . .
C16 C15 H15A 119.5 . .
C14 C15 H15A 119.5 . .
C15 C16 C19 120.8(5) . .
C15 C16 H16A 119.6 . .
C19 C16 H16A 119.6 . .
C14 C17 C18 119.7(5) . .
C14 C17 H17A 120.1 . .
C18 C17 H17A 120.1 . .
C19 C18 C17 121.3(5) . .
C19 C18 H18A 119.4 . .
C17 C18 H18A 119.4 . .
C18 C19 C16 117.3(5) . .
C18 C19 C20 120.8(5) . .
C16 C19 C20 121.9(5) . .
C21 C20 C23 117.0(5) . .
C21 C20 C19 122.2(5) . .
C23 C20 C19 120.7(5) . .
C20 C21 C22 120.4(5) . .
C20 C21 H21A 119.8 . .
C22 C21 H21A 119.8 . .
N2 C22 C21 123.1(5) . .
N2 C22 H22A 118.5 . .
C21 C22 H22A 118.5 . .
C20 C23 C24 120.0(5) . .
C20 C23 H23A 120.0 . .
C24 C23 H23A 120.0 . .
N2 C24 C23 123.1(5) . .
N2 C24 H24A 118.4 . .
C23 C24 H24A 118.4 . .
O6 C25 O5 120.6(5) . .
O6 C25 C26 119.4(5) . .
O5 C25 C26 119.8(5) . .
O6 C25 Dy1 58.8(3) . .
O5 C25 Dy1 61.9(3) . .
C26 C25 Dy1 173.5(4) . .
C27 C26 C29 119.2(5) . .
C27 C26 C25 119.7(5) . .
C29 C26 C25 121.1(5) . .
C26 C27 C28 120.7(5) . .
C26 C27 H27A 119.6 . .
C28 C27 H27A 119.6 . .
C31 C28 C27 119.6(5) . .
C31 C28 H28A 120.2 . .
C27 C28 H28A 120.2 . .
C30 C29 C26 119.5(6) . .
C30 C29 H29A 120.2 . .
C26 C29 H29A 120.2 . .
C29 C30 C31 122.2(5) . .
C29 C30 H30A 118.9 . .
C31 C30 H30A 118.9 . .
C30 C31 C28 118.8(5) . .
C30 C31 C32 121.3(5) . .
C28 C31 C32 119.9(5) . .
C33 C32 C35 117.7(5) . .
C33 C32 C31 120.7(5) . .
C35 C32 C31 121.6(5) . .
C32 C33 C34 118.8(5) . .
C32 C33 H33A 120.6 . .
C34 C33 H33A 120.6 . .
N3 C34 C33 124.0(5) . .
N3 C34 H34A 118.0 . .
C33 C34 H34A 118.0 . .
C36 C35 C32 119.8(5) . .
C36 C35 H35A 120.1 . .
C32 C35 H35A 120.1 . .
N3 C36 C35 124.0(5) . .
N3 C36 H36A 118.0 . .
C35 C36 H36A 118.0 . .
O7 C37 O8 120.6(6) . .
O7 C37 C38 120.0(6) . .
O8 C37 C38 119.3(6) . .
O7 C37 Dy1 62.2(3) . .
O8 C37 Dy1 59.8(3) . .
C38 C37 Dy1 165.1(5) . .
C39 C38 C41 118.1(6) . .
C39 C38 C37 122.5(6) . .
C41 C38 C37 119.3(6) . .
C38 C39 C40 121.7(8) . .
C38 C39 H39A 119.1 . .
C40 C39 H39A 119.1 . .
C43 C40 C39 120.3(8) . .
C43 C40 H40A 119.8 . .
C39 C40 H40A 119.8 . .
C38 C41 C42 120.2(6) . .
C38 C41 H41A 119.9 . .
C42 C41 H41A 119.9 . .
C43 C42 C41 121.1(6) . .
C43 C42 H42A 119.4 . .
C41 C42 H42A 119.4 . .
C40 C43 C42 118.2(6) . .
C40 C43 C44 120.9(6) . .
C42 C43 C44 120.9(6) . .
C47 C44 C45 116.2(5) . .
C47 C44 C43 122.0(5) . .
C45 C44 C43 121.8(6) . .
C46 C45 C44 119.6(6) . .
C46 C45 H45A 120.2 . .
C44 C45 H45A 120.2 . .
N4 C46 C45 124.2(6) . .
N4 C46 H46A 117.9 . .
C45 C46 H46A 117.9 . .
C48 C47 C44 120.6(6) . .
C48 C47 H47A 119.7 . .
C44 C47 H47A 119.7 . .
N4 C48 C47 123.1(6) . .
N4 C48 H48A 118.5 . .
C47 C48 H48A 118.5 . .
O9 C49 O10 119.7(6) . .
O9 C49 C50 120.4(6) . .
O10 C49 C50 119.9(5) . .
O9 C49 Dy2 60.3(3) . .
O10 C49 Dy2 59.4(3) . .
C50 C49 Dy2 177.7(4) . .
C51 C50 C53 116.6(6) . .
C51 C50 C49 121.9(6) . .
C53 C50 C49 121.4(5) . .
C50 C51 C52 121.9(6) . .
C50 C51 H51A 119.0 . .
C52 C51 H51A 119.0 . .
C55 C52 C51 120.9(7) . .
C55 C52 H52A 119.5 . .
C51 C52 H52A 119.5 . .
C54 C53 C50 119.7(6) . .
C54 C53 H53A 120.1 . .
C50 C53 H53A 120.1 . .
C55 C54 C53 122.7(7) . .
C55 C54 H54A 118.6 . .
C53 C54 H54A 118.6 . .
C52 C55 C54 117.8(7) . .
C52 C55 C56 119.9(6) . .
C54 C55 C56 122.2(6) . .
C59 C56 C57 115.3(7) . .
C59 C56 C55 121.2(6) . .
C57 C56 C55 123.5(6) . .
C56 C57 C58 120.2(8) . .
C56 C57 H57A 119.9 . .
C58 C57 H57A 119.9 . .
N5 C58 C57 125.0(7) . .
N5 C58 H58A 117.5 . .
C57 C58 H58A 117.5 . .
C56 C59 C60 121.1(7) . .
C56 C59 H59A 119.5 . .
C60 C59 H59A 119.5 . .
N5 C60 C59 123.3(7) . .
N5 C60 H60A 118.4 . .
C59 C60 H60A 118.4 . .
C1 O1 Dy1 93.1(3) . .
C1 O2 Dy1 91.1(3) . .
C13 O3 Dy1 90.3(3) . .
C13 O4 Dy1 93.7(3) . .
C25 O5 Dy1 90.3(3) . .
C25 O6 Dy1 93.5(3) . .
C37 O7 Dy1 91.1(4) . .
C37 O8 Dy1 92.6(4) . .
C49 O9 Dy2 92.4(4) . .
C49 O10 Dy2 93.2(3) . .
C12 N1 C10 115.4(5) . .
C12 N1 Cu1 119.5(4) . .
C10 N1 Cu1 124.0(3) . .
C22 N2 C24 116.2(5) . .
C22 N2 Cu1 122.3(4) . 6_666
C24 N2 Cu1 118.9(4) . 6_666
C36 N3 C34 115.7(5) . .
C36 N3 Cu1 124.8(3) . 5_455
C34 N3 Cu1 119.1(4) . 5_455
C48 N4 C46 116.4(5) . .
C48 N4 Cu1 119.5(4) . 2_666
C46 N4 Cu1 123.9(4) . 2_666
C60 N5 C58 113.9(6) . .
C60 N5 Cu2 128.3(5) . .
C58 N5 Cu2 117.7(4) . .

loop_
_geom_bond_atom_site_label_1
_geom_bond_atom_site_label_2
_geom_bond_distance
_geom_bond_site_symmetry_2
Dy1 O6 2.338(4) .
Dy1 O1 2.350(4) .
Dy1 O8 2.371(4) .
Dy1 O4 2.371(4) .
Dy1 O2 2.397(4) .
Dy1 O5 2.405(4) .
Dy1 O7 2.425(4) .
Dy1 O3 2.425(4) .
Dy1 C1 2.726(6) .
Dy1 C25 2.727(5) .
Dy1 C37 2.741(6) .
Dy1 C13 2.744(5) .
Dy2 O10 2.380(4) 7_568
Dy2 O10 2.380(4) .
Dy2 O10 2.380(4) 8_648
Dy2 O10 2.380(4) 2_765
Dy2 O9 2.401(5) 7_568
Dy2 O9 2.401(5) .
Dy2 O9 2.401(5) 8_648
Dy2 O9 2.401(5) 2_765
Dy2 C49 2.762(6) 7_568
Dy2 C49 2.762(6) .
Dy2 C49 2.762(6) 8_648
Dy2 C49 2.762(6) 2_765
Cu1 N2 1.995(4) 6_663
Cu1 N1 2.039(4) .
Cu1 N3 2.080(5) 5_544
Cu1 N4 2.182(4) 2_664
Cu2 N5 2.129(5) 4_658
Cu2 N5 2.129(5) 2_665
Cu2 N5 2.129(5) .
Cu2 N5 2.129(5) 3_568
C1 O2 1.254(7) .
C1 O1 1.260(7) .
C1 C2 1.512(8) .
C2 C3 1.367(8) .
C2 C5 1.410(8) .
C3 C4 1.390(8) .
C3 H3A 0.9300 .
C4 C7 1.394(8) .
C4 H4A 0.9300 .
C5 C6 1.346(8) .
C5 H5A 0.9300 .
C6 C7 1.393(8) .
C6 H6A 0.9300 .
C7 C8 1.466(7) .
C8 C11 1.382(7) .
C8 C9 1.414(7) .
C9 C10 1.386(8) .
C9 H9A 0.9300 .
C10 N1 1.351(7) .
C10 H10A 0.9300 .
C11 C12 1.385(8) .
C11 H11A 0.9300 .
C12 N1 1.328(7) .
C12 H12A 0.9300 .
C13 O4 1.235(7) .
C13 O3 1.272(6) .
C13 C14 1.502(7) .
C14 C17 1.365(7) .
C14 C15 1.383(7) .
C15 C16 1.373(8) .
C15 H15A 0.9300 .
C16 C19 1.406(8) .
C16 H16A 0.9300 .
C17 C18 1.402(7) .
C17 H17A 0.9300 .
C18 C19 1.397(7) .
C18 H18A 0.9300 .
C19 C20 1.483(7) .
C20 C21 1.368(7) .
C20 C23 1.384(7) .
C21 C22 1.398(8) .
C21 H21A 0.9300 .
C22 N2 1.343(7) .
C22 H22A 0.9300 .
C23 C24 1.395(7) .
C23 H23A 0.9300 .
C24 N2 1.347(7) .
C24 H24A 0.9300 .
C25 O6 1.270(6) .
C25 O5 1.273(6) .
C25 C26 1.482(7) .
C26 C27 1.385(7) .
C26 C29 1.389(8) .
C27 C28 1.396(8) .
C27 H27A 0.9300 .
C28 C31 1.385(7) .
C28 H28A 0.9300 .
C29 C30 1.370(8) .
C29 H29A 0.9300 .
C30 C31 1.379(7) .
C30 H30A 0.9300 .
C31 C32 1.481(7) .
C32 C33 1.359(8) .
C32 C35 1.395(7) .
C33 C34 1.405(8) .
C33 H33A 0.9300 .
C34 N3 1.340(7) .
C34 H34A 0.9300 .
C35 C36 1.366(7) .
C35 H35A 0.9300 .
C36 N3 1.340(6) .
C36 H36A 0.9300 .
C37 O7 1.235(7) .
C37 O8 1.272(8) .
C37 C38 1.508(8) .
C38 C39 1.335(10) .
C38 C41 1.375(8) .
C39 C40 1.396(11) .
C39 H39A 0.9300 .
C40 C43 1.353(10) .
C40 H40A 0.9300 .
C41 C42 1.388(8) .
C41 H41A 0.9300 .
C42 C43 1.362(8) .
C42 H42A 0.9300 .
C43 C44 1.484(8) .
C44 C47 1.388(8) .
C44 C45 1.389(9) .
C45 C46 1.373(8) .
C45 H45A 0.9300 .
C46 N4 1.340(7) .
C46 H46A 0.9300 .
C47 C48 1.380(8) .
C47 H47A 0.9300 .
C48 N4 1.330(7) .
C48 H48A 0.9300 .
C49 O9 1.268(7) .
C49 O10 1.274(7) .
C49 C50 1.465(8) .
C50 C51 1.369(8) .
C50 C53 1.397(8) .
C51 C52 1.380(10) .
C51 H51A 0.9300 .
C52 C55 1.345(9) .
C52 H52A 0.9300 .
C53 C54 1.368(9) .
C53 H53A 0.9300 .
C54 C55 1.360(9) .
C54 H54A 0.9300 .
C55 C56 1.498(9) .
C56 C59 1.355(10) .
C56 C57 1.361(10) .
C57 C58 1.389(10) .
C57 H57A 0.9300 .
C58 N5 1.331(9) .
C58 H58A 0.9300 .
C59 C60 1.412(10) .
C59 H59A 0.9300 .
C60 N5 1.323(8) .
C60 H60A 0.9300 .
N2 Cu1 1.995(4) 6_666
N3 Cu1 2.080(4) 5_455
N4 Cu1 2.182(4) 2_666
